data_4030409
loop_
_publ_author_name
'Olbrich, Martin'
'Mayer, Peter'
'Trauner, Dirk'

_publ_section_title
;
 Synthetic Studies toward Polytwistane Hydrocarbon Nanorods.
;
_journal_issue 4
_journal_name_full 'The Journal of organic chemistry'
_journal_page_first 2042
_journal_page_last 2055
_journal_paper_doi 10.1021/jo502618g
_journal_volume 80
_journal_year 2015
_chemical_formula_moiety 'C46 H43 P2 Pd, B F4'
_chemical_formula_sum 'C46 H43 B F4 P2 Pd'
_chemical_formula_weight 851.01
_space_group_IT_number 14
_symmetry_cell_setting monoclinic
_symmetry_Int_Tables_number 14
_symmetry_space_group_name_Hall '-P 2yn'
_symmetry_space_group_name_H-M 'P 1 21/n 1'
_atom_sites_solution_hydrogens geom
_atom_sites_solution_primary direct
_atom_sites_solution_secondary difmap
_audit_block_code PdC46H43P2_BF4_qn232_trauner
_audit_creation_date 28-Jul-12
_audit_creation_method 'form98_non/compatible with shelxl97-2'
_audit_update_record 30-Jul-12
_cell_angle_alpha 90.00
_cell_angle_beta 102.2909(7)
_cell_angle_gamma 90.00
_cell_formula_units_Z 4
_cell_length_a 10.13000(10)
_cell_length_b 18.4054(2)
_cell_length_c 21.4910(3)
_cell_measurement_reflns_used 16580
_cell_measurement_temperature 200(2)
_cell_measurement_theta_max 27.485
_cell_measurement_theta_min 3.134
_cell_volume 3915.08(8)
_computing_cell_refinement 'HKL Scalepack (Otwinowski & Minor 1997)'
_computing_data_collection 'Collect (Bruker AXS BV, 1997-2004)'
_computing_data_reduction 'HKL Denzo and Scalepack (Otwinowski & Minor 1997)'
_computing_structure_refinement
;
Sheldrick, G. M. (2008).
<i>Acta Cryst.</i> A<b>64</b>, 112--122.
;
_computing_structure_solution
;
A. Altomare, M. C. Burla, M. Camalli, G. L. Cascarano, C. Giacovazzo, A.
Guagliardi, A. G. G. Moliterni, G. Polidori, R. Spagna: SIR97: a new tool for
crystal structure determination and refinement; J. Appl. Crystallogr. 1999,
32, 115-119.
;
_diffrn_ambient_temperature 200(2)
_diffrn_detector_area_resol_mean 9
_diffrn_measured_fraction_theta_full 0.995
_diffrn_measured_fraction_theta_max 0.995
_diffrn_measurement_device '95mm CCD camera on \k-goniostat'
_diffrn_measurement_device_type KappaCCD
_diffrn_measurement_method 'CCD; rotation images'
_diffrn_orient_matrix_type 'by Bruker AXS Collect from scalepack cell'
_diffrn_orient_matrix_UB_11 -0.0167516
_diffrn_orient_matrix_UB_12 0.0453234
_diffrn_orient_matrix_UB_13 0.0227924
_diffrn_orient_matrix_UB_21 -0.0982779
_diffrn_orient_matrix_UB_22 -0.0122811
_diffrn_orient_matrix_UB_23 -0.0074481
_diffrn_orient_matrix_UB_31 0.0163823
_diffrn_orient_matrix_UB_32 -0.0273298
_diffrn_orient_matrix_UB_33 0.0411455
_diffrn_radiation_collimation 0.20
_diffrn_radiation_monochromator 'MONTEL, graded multilayered X-ray optics'
_diffrn_radiation_source 'rotating anode'
_diffrn_radiation_type MoK\a
_diffrn_radiation_wavelength 0.71073
_diffrn_reflns_av_R_equivalents 0.0486
_diffrn_reflns_av_sigmaI/netI 0.0325
_diffrn_reflns_limit_h_max 11
_diffrn_reflns_limit_h_min -13
_diffrn_reflns_limit_k_max 23
_diffrn_reflns_limit_k_min -23
_diffrn_reflns_limit_l_max 27
_diffrn_reflns_limit_l_min -27
_diffrn_reflns_number 66313
_diffrn_reflns_theta_full 27.54
_diffrn_reflns_theta_max 27.54
_diffrn_reflns_theta_min 3.19
_diffrn_source_current 55.00
_diffrn_source_power 3.025
_diffrn_source_type 'FR 591 generator'
_diffrn_source_voltage 55.00
_exptl_absorpt_coefficient_mu 0.608
_exptl_absorpt_correction_T_max 0.9144
_exptl_absorpt_correction_T_min 0.7928
_exptl_absorpt_correction_type multi-scan
_exptl_absorpt_process_details
;
 Sheldrick, G.M. SADABS. Version 2008/1.
 Multi-Scan Absorption Correction Program.
 University of G\"ottingen, Germany, 2008.
;
_exptl_crystal_colour colourless
_exptl_crystal_density_diffrn 1.44380(3)
_exptl_crystal_density_method 'not measured'
_exptl_crystal_description block
_exptl_crystal_F_000 1744
_exptl_crystal_size_max 0.25
_exptl_crystal_size_mid 0.12
_exptl_crystal_size_min 0.09
_refine_diff_density_max 0.954
_refine_diff_density_min -0.910
_refine_diff_density_rms 0.082
_refine_ls_extinction_method none
_refine_ls_goodness_of_fit_ref 1.036
_refine_ls_hydrogen_treatment constr
_refine_ls_matrix_type full
_refine_ls_number_parameters 484
_refine_ls_number_reflns 8985
_refine_ls_number_restraints 0
_refine_ls_restrained_S_all 1.036
_refine_ls_R_factor_all 0.0559
_refine_ls_R_factor_gt 0.0412
_refine_ls_shift/su_max 0.002
_refine_ls_shift/su_mean 0.000
_refine_ls_structure_factor_coef Fsqd
_refine_ls_weighting_details 'calc w=1/[\s^2^(Fo^2^)+(0.0554P)^2^+5.0285P] where P=(Fo^2^+2Fc^2^)/3'
_refine_ls_weighting_scheme calc
_refine_ls_wR_factor_gt 0.1022
_refine_ls_wR_factor_ref 0.1123
_reflns_number_gt 7300
_reflns_number_total 8985
_reflns_threshold_expression >2sigma(I)
_cod_data_source_file jo502618g_si_002.cif
_cod_data_source_block compound13
_cod_depositor_comments 'Adding full bibliography for 4030407--4030418.cif.'
_cod_original_sg_symbol_H-M 'P 21/n'
_cod_database_code 4030409

loop_
_symmetry_equiv_pos_as_xyz
'x, y, z'
'-x+1/2, y+1/2, -z+1/2'
'-x, -y, -z'
'x-1/2, -y-1/2, z-1/2'

loop_
_atom_site_label
_atom_site_type_symbol
_atom_site_fract_x
_atom_site_fract_y
_atom_site_fract_z
_atom_site_U_iso_or_equiv
_atom_site_adp_type
_atom_site_occupancy
_atom_site_symmetry_multiplicity
_atom_site_calc_flag
_atom_site_refinement_flags
Pd1 Pd 0.343468(19) 0.162307(11) 0.714058(9) 0.02573(8) Uani 1 1 d .
P1 P 0.56956(7) 0.19350(4) 0.73657(3) 0.02671(15) Uani 1 1 d .
P2 P 0.27015(7) 0.23101(4) 0.61512(3) 0.02859(16) Uani 1 1 d .
F11 F 0.4155(9) -0.0619(5) 0.5845(4) 0.117(3) Uiso 0.477(8) 1 d P
F21 F 0.2457(7) -0.0728(4) 0.6335(3) 0.088(2) Uiso 0.477(8) 1 d P
F31 F 0.4464(5) -0.0330(3) 0.6883(3) 0.0455(13) Uiso 0.477(8) 1 d P
F41 F 0.4452(8) -0.1504(4) 0.6444(5) 0.091(2) Uiso 0.477(8) 1 d P
F1 F 0.3432(10) -0.1024(6) 0.5801(4) 0.142(3) Uiso 0.523(8) 1 d P
F2 F 0.2615(5) -0.1061(3) 0.6684(3) 0.0719(18) Uiso 0.523(8) 1 d P
F3 F 0.4411(6) -0.0332(3) 0.6640(4) 0.0792(19) Uiso 0.523(8) 1 d P
F4 F 0.4480(5) -0.1530(3) 0.6724(3) 0.0612(15) Uiso 0.523(8) 1 d P
B1 B 0.3767(4) -0.0908(3) 0.6427(2) 0.0609(12) Uani 1 1 d .
C1 C 0.1928(3) 0.07164(16) 0.71285(14) 0.0342(6) Uani 1 1 d .
H1 H 0.2027 0.0505 0.6738 0.041 Uiso 1 1 calc R
C2 C 0.1175(3) 0.13090(17) 0.71933(15) 0.0360(6) Uani 1 1 d .
H2 H 0.0762 0.1621 0.6855 0.043 Uiso 1 1 calc R
C3 C 0.1089(3) 0.14021(18) 0.78928(16) 0.0390(7) Uani 1 1 d .
H3 H 0.0152 0.1532 0.7933 0.047 Uiso 1 1 calc R
C4 C 0.2143(3) 0.19368(17) 0.82710(15) 0.0381(7) Uani 1 1 d .
H4A H 0.2276 0.2351 0.7997 0.046 Uiso 1 1 calc R
H4B H 0.1825 0.2128 0.8644 0.046 Uiso 1 1 calc R
C5 C 0.3475(3) 0.15232(17) 0.84909(14) 0.0352(6) Uani 1 1 d .
H5 H 0.4243 0.1871 0.8618 0.042 Uiso 1 1 calc R
C6 C 0.3737(3) 0.10098(16) 0.79740(13) 0.0304(6) Uani 1 1 d .
H6 H 0.4651 0.0778 0.8082 0.036 Uiso 1 1 calc R
C7 C 0.2580(3) 0.04521(16) 0.77864(14) 0.0327(6) Uani 1 1 d .
H7 H 0.2874 -0.0068 0.7809 0.039 Uiso 1 1 calc R
C8 C 0.1488(3) 0.06335(17) 0.81607(15) 0.0375(7) Uani 1 1 d .
H8 H 0.0705 0.0295 0.8034 0.045 Uiso 1 1 calc R
C9 C 0.2003(4) 0.0612(2) 0.88818(16) 0.0485(8) Uani 1 1 d .
H9A H 0.2158 0.0102 0.9026 0.058 Uiso 1 1 calc R
H9B H 0.1320 0.0826 0.9095 0.058 Uiso 1 1 calc R
C10 C 0.3334(3) 0.1044(2) 0.90611(15) 0.0447(8) Uani 1 1 d .
H10A H 0.3327 0.1352 0.9438 0.054 Uiso 1 1 calc R
H10B H 0.4108 0.0705 0.9168 0.054 Uiso 1 1 calc R
C11 C 0.6483(3) 0.17286(15) 0.66996(13) 0.0291(6) Uani 1 1 d .
C12 C 0.6092(3) 0.10861(16) 0.63713(14) 0.0354(6) Uani 1 1 d .
H12 H 0.5393 0.0799 0.6478 0.042 Uiso 1 1 calc R
C13 C 0.6714(4) 0.08619(19) 0.58909(16) 0.0446(8) Uani 1 1 d .
H13 H 0.6455 0.0418 0.5674 0.054 Uiso 1 1 calc R
C14 C 0.7719(3) 0.12878(19) 0.57261(16) 0.0457(8) Uani 1 1 d .
H14 H 0.8147 0.1136 0.5395 0.055 Uiso 1 1 calc R
C15 C 0.8097(3) 0.19313(19) 0.60432(15) 0.0410(7) Uani 1 1 d .
H15 H 0.8779 0.2223 0.5927 0.049 Uiso 1 1 calc R
C16 C 0.7490(3) 0.21549(17) 0.65283(14) 0.0334(6) Uani 1 1 d .
H16 H 0.7757 0.2598 0.6745 0.040 Uiso 1 1 calc R
C17 C 0.6797(3) 0.14487(16) 0.80234(14) 0.0309(6) Uani 1 1 d .
C18 C 0.7283(3) 0.07616(16) 0.79144(14) 0.0352(6) Uani 1 1 d .
H18 H 0.7087 0.0563 0.7497 0.042 Uiso 1 1 calc R
C19 C 0.8048(3) 0.03691(17) 0.84103(15) 0.0398(7) Uani 1 1 d .
H19 H 0.8384 -0.0096 0.8331 0.048 Uiso 1 1 calc R
C20 C 0.8329(3) 0.06483(19) 0.90207(15) 0.0432(7) Uani 1 1 d .
H20 H 0.8855 0.0377 0.9361 0.052 Uiso 1 1 calc R
C21 C 0.7839(3) 0.13242(19) 0.91316(15) 0.0427(7) Uani 1 1 d .
H21 H 0.8026 0.1517 0.9551 0.051 Uiso 1 1 calc R
C22 C 0.7076(3) 0.17271(17) 0.86357(15) 0.0365(7) Uani 1 1 d .
H22 H 0.6745 0.2193 0.8717 0.044 Uiso 1 1 calc R
C23 C 0.5962(3) 0.28847(15) 0.75969(13) 0.0303(6) Uani 1 1 d .
C24 C 0.4832(3) 0.33025(15) 0.76241(14) 0.0320(6) Uani 1 1 d .
H24 H 0.3957 0.3095 0.7501 0.038 Uiso 1 1 calc R
C25 C 0.4965(3) 0.40206(17) 0.78297(15) 0.0401(7) Uani 1 1 d .
H25 H 0.4186 0.4301 0.7848 0.048 Uiso 1 1 calc R
C26 C 0.6239(4) 0.43228(18) 0.80073(16) 0.0441(7) Uani 1 1 d .
H26 H 0.6336 0.4816 0.8139 0.053 Uiso 1 1 calc R
C27 C 0.7372(3) 0.39106(18) 0.79940(16) 0.0440(8) Uani 1 1 d .
H27 H 0.8245 0.4120 0.8121 0.053 Uiso 1 1 calc R
C28 C 0.7242(3) 0.31934(18) 0.77961(15) 0.0383(7) Uani 1 1 d .
H28 H 0.8026 0.2910 0.7796 0.046 Uiso 1 1 calc R
C29 C 0.1584(3) 0.30816(16) 0.61910(13) 0.0325(6) Uani 1 1 d .
C30 C 0.1219(4) 0.35731(18) 0.56901(15) 0.0431(7) Uani 1 1 d .
H30 H 0.1600 0.3529 0.5324 0.052 Uiso 1 1 calc R
C31 C 0.0306(4) 0.41239(19) 0.57215(18) 0.0519(9) Uani 1 1 d .
H31 H 0.0056 0.4452 0.5375 0.062 Uiso 1 1 calc R
C32 C -0.0239(4) 0.41990(19) 0.62489(18) 0.0502(9) Uani 1 1 d .
H32 H -0.0880 0.4572 0.6263 0.060 Uiso 1 1 calc R
C33 C 0.0135(3) 0.37374(19) 0.67579(17) 0.0446(8) Uani 1 1 d .
H33 H -0.0222 0.3802 0.7129 0.054 Uiso 1 1 calc R
C34 C 0.1038(3) 0.31740(17) 0.67286(15) 0.0370(6) Uani 1 1 d .
H34 H 0.1284 0.2850 0.7078 0.044 Uiso 1 1 calc R
C35 C 0.1753(3) 0.17144(17) 0.55360(14) 0.0358(7) Uani 1 1 d .
C36 C 0.2210(4) 0.10026(18) 0.55322(16) 0.0443(8) Uani 1 1 d .
H36 H 0.2934 0.0838 0.5858 0.053 Uiso 1 1 calc R
C37 C 0.1602(5) 0.0532(2) 0.50488(19) 0.0608(11) Uani 1 1 d .
H37 H 0.1917 0.0046 0.5044 0.073 Uiso 1 1 calc R
C38 C 0.0550(5) 0.0765(3) 0.45786(18) 0.0661(12) Uani 1 1 d .
H38 H 0.0141 0.0439 0.4251 0.079 Uiso 1 1 calc R
C39 C 0.0083(4) 0.1466(3) 0.45781(17) 0.0608(11) Uani 1 1 d .
H39 H -0.0645 0.1624 0.4251 0.073 Uiso 1 1 calc R
C40 C 0.0677(3) 0.1944(2) 0.50555(15) 0.0461(8) Uani 1 1 d .
H40 H 0.0351 0.2428 0.5056 0.055 Uiso 1 1 calc R
C41 C 0.3962(3) 0.26940(16) 0.57499(13) 0.0314(6) Uani 1 1 d .
C42 C 0.4561(3) 0.33574(17) 0.59471(15) 0.0400(7) Uani 1 1 d .
H42 H 0.4269 0.3627 0.6270 0.048 Uiso 1 1 calc R
C43 C 0.5590(4) 0.3628(2) 0.56732(18) 0.0522(9) Uani 1 1 d .
H43 H 0.5994 0.4083 0.5809 0.063 Uiso 1 1 calc R
C44 C 0.6023(4) 0.3241(2) 0.52080(18) 0.0535(9) Uani 1 1 d .
H44 H 0.6731 0.3428 0.5027 0.064 Uiso 1 1 calc R
C45 C 0.5439(3) 0.2585(2) 0.50032(17) 0.0475(8) Uani 1 1 d .
H45 H 0.5731 0.2321 0.4677 0.057 Uiso 1 1 calc R
C46 C 0.4411(3) 0.23100(18) 0.52778(15) 0.0384(7) Uani 1 1 d .
H46 H 0.4013 0.1854 0.5140 0.046 Uiso 1 1 calc R

loop_
_atom_site_aniso_label
_atom_site_aniso_U_11
_atom_site_aniso_U_22
_atom_site_aniso_U_33
_atom_site_aniso_U_23
_atom_site_aniso_U_13
_atom_site_aniso_U_12
Pd1 0.02149(11) 0.02692(12) 0.02953(12) -0.00097(8) 0.00711(8) -0.00193(8)
P1 0.0212(3) 0.0275(3) 0.0320(3) -0.0024(3) 0.0070(3) -0.0009(3)
P2 0.0277(3) 0.0295(4) 0.0289(3) -0.0015(3) 0.0069(3) -0.0019(3)
B1 0.032(2) 0.092(4) 0.055(3) -0.013(2) 0.0007(18) 0.005(2)
C1 0.0308(14) 0.0351(15) 0.0376(15) -0.0023(12) 0.0095(12) -0.0129(12)
C2 0.0254(14) 0.0369(16) 0.0438(16) 0.0016(13) 0.0032(12) -0.0060(12)
C3 0.0230(13) 0.0464(18) 0.0497(18) -0.0016(14) 0.0125(12) 0.0010(13)
C4 0.0356(16) 0.0375(16) 0.0444(17) -0.0057(13) 0.0154(13) 0.0005(13)
C5 0.0317(15) 0.0414(17) 0.0333(14) -0.0029(12) 0.0086(12) -0.0040(12)
C6 0.0262(13) 0.0348(15) 0.0314(13) 0.0048(11) 0.0091(11) 0.0001(11)
C7 0.0296(14) 0.0309(14) 0.0401(15) 0.0015(12) 0.0129(12) -0.0038(12)
C8 0.0306(15) 0.0415(17) 0.0432(16) -0.0008(13) 0.0142(13) -0.0060(13)
C9 0.0466(19) 0.057(2) 0.0473(18) 0.0068(16) 0.0222(16) -0.0063(16)
C10 0.0419(17) 0.059(2) 0.0342(16) 0.0031(15) 0.0113(13) -0.0021(16)
C11 0.0244(13) 0.0335(15) 0.0301(13) 0.0004(11) 0.0071(11) 0.0026(11)
C12 0.0333(15) 0.0342(15) 0.0408(16) -0.0022(12) 0.0126(12) -0.0020(12)
C13 0.0517(19) 0.0407(18) 0.0436(17) -0.0081(14) 0.0152(15) 0.0021(15)
C14 0.0454(18) 0.0498(19) 0.0480(18) -0.0028(15) 0.0239(15) 0.0093(16)
C15 0.0309(15) 0.0501(19) 0.0456(17) 0.0042(15) 0.0162(13) -0.0008(14)
C16 0.0278(14) 0.0362(15) 0.0377(15) 0.0002(12) 0.0099(12) -0.0019(12)
C17 0.0225(13) 0.0346(15) 0.0359(14) 0.0001(12) 0.0073(11) -0.0044(11)
C18 0.0334(15) 0.0363(16) 0.0371(15) -0.0004(12) 0.0102(12) 0.0015(12)
C19 0.0379(16) 0.0345(16) 0.0479(18) 0.0065(13) 0.0111(14) 0.0036(13)
C20 0.0354(16) 0.0508(19) 0.0404(17) 0.0102(14) 0.0015(13) 0.0021(14)
C21 0.0386(17) 0.0513(19) 0.0361(16) -0.0026(14) 0.0029(13) -0.0036(15)
C22 0.0303(15) 0.0386(16) 0.0390(16) -0.0069(13) 0.0042(12) -0.0013(12)
C23 0.0292(13) 0.0297(14) 0.0333(14) -0.0001(11) 0.0097(11) -0.0021(11)
C24 0.0298(14) 0.0309(14) 0.0349(14) -0.0012(11) 0.0059(11) -0.0011(11)
C25 0.0464(18) 0.0326(16) 0.0423(17) -0.0021(13) 0.0118(14) 0.0042(14)
C26 0.0527(19) 0.0321(16) 0.0495(18) -0.0070(14) 0.0150(15) -0.0082(15)
C27 0.0398(17) 0.0413(18) 0.0515(19) -0.0088(15) 0.0109(15) -0.0130(14)
C28 0.0290(15) 0.0398(16) 0.0471(18) -0.0059(14) 0.0102(13) -0.0045(13)
C29 0.0304(14) 0.0325(15) 0.0331(14) -0.0038(12) 0.0033(11) -0.0022(12)
C30 0.0506(19) 0.0423(17) 0.0351(16) 0.0015(13) 0.0064(14) 0.0067(15)
C31 0.057(2) 0.0410(18) 0.051(2) 0.0019(15) -0.0036(17) 0.0112(16)
C32 0.0401(18) 0.0409(18) 0.065(2) -0.0100(16) 0.0008(16) 0.0098(15)
C33 0.0379(17) 0.0463(19) 0.0519(19) -0.0123(16) 0.0143(14) 0.0002(15)
C34 0.0335(15) 0.0383(16) 0.0386(16) -0.0041(13) 0.0063(12) -0.0013(13)
C35 0.0333(15) 0.0437(17) 0.0326(15) -0.0071(12) 0.0118(12) -0.0106(13)
C36 0.0509(19) 0.0412(18) 0.0448(18) -0.0104(14) 0.0192(15) -0.0121(15)
C37 0.085(3) 0.048(2) 0.059(2) -0.0225(18) 0.036(2) -0.030(2)
C38 0.083(3) 0.079(3) 0.0399(19) -0.0224(19) 0.021(2) -0.047(3)
C39 0.051(2) 0.092(3) 0.0371(18) -0.0090(19) 0.0042(16) -0.029(2)
C40 0.0410(18) 0.059(2) 0.0391(17) -0.0051(15) 0.0094(14) -0.0140(16)
C41 0.0299(14) 0.0335(15) 0.0304(13) 0.0047(11) 0.0058(11) -0.0040(12)
C42 0.0439(18) 0.0379(17) 0.0371(16) 0.0021(13) 0.0061(13) -0.0056(14)
C43 0.051(2) 0.052(2) 0.052(2) 0.0083(17) 0.0068(16) -0.0206(17)
C44 0.0407(18) 0.067(2) 0.056(2) 0.0225(18) 0.0161(16) -0.0091(17)
C45 0.0410(18) 0.061(2) 0.0448(18) 0.0117(16) 0.0180(15) 0.0023(16)
C46 0.0373(16) 0.0380(16) 0.0415(16) 0.0040(13) 0.0118(13) -0.0002(13)

loop_
_atom_type_symbol
_atom_type_description
_atom_type_scat_dispersion_real
_atom_type_scat_dispersion_imag
_atom_type_scat_source
C C 0.0033 0.0016 'International Tables Vol C Tables 4.2.6.8 and 6.1.1.4'
H H 0.0000 0.0000 'International Tables Vol C Tables 4.2.6.8 and 6.1.1.4'
B B 0.0013 0.0007 'International Tables Vol C Tables 4.2.6.8 and 6.1.1.4'
F F 0.0171 0.0103 'International Tables Vol C Tables 4.2.6.8 and 6.1.1.4'
P P 0.1023 0.0942 'International Tables Vol C Tables 4.2.6.8 and 6.1.1.4'
Pd Pd -0.9988 1.0072 'International Tables Vol C Tables 4.2.6.8 and 6.1.1.4'

loop_
_exptl_crystal_face_index_h
_exptl_crystal_face_index_k
_exptl_crystal_face_index_l
_exptl_crystal_face_perp_dist
-7 -1 3 0.131000
6 1 -2 0.095000
0 1 0 0.040000
0 -1 0 0.078000
0 0 -1 0.068000
0 0 1 0.025000

loop_
_geom_angle_atom_site_label_1
_geom_angle_atom_site_label_2
_geom_angle_atom_site_label_3
_geom_angle
C6 Pd1 C1 65.47(11)
C6 Pd1 P1 89.81(8)
C1 Pd1 P1 145.45(8)
C6 Pd1 C2 78.17(11)
C1 Pd1 C2 33.78(11)
P1 Pd1 C2 165.52(8)
C6 Pd1 P2 171.02(8)
C1 Pd1 P2 107.00(8)
P1 Pd1 P2 99.06(3)
C2 Pd1 P2 92.84(8)
C11 P1 C23 110.52(13)
C11 P1 C17 101.96(13)
C23 P1 C17 103.15(13)
C11 P1 Pd1 111.36(9)
C23 P1 Pd1 112.22(9)
C17 P1 Pd1 116.93(9)
C35 P2 C41 101.73(13)
C35 P2 C29 105.34(14)
C41 P2 C29 102.91(14)
C35 P2 Pd1 109.52(11)
C41 P2 Pd1 119.72(9)
C29 P2 Pd1 115.88(10)
F1 F11 B1 60.7(7)
F1 F11 F3 105.1(9)
B1 F11 F3 45.5(4)
F2 F21 B1 74.4(6)
F2 F21 F1 107.0(7)
B1 F21 F1 48.9(4)
F3 F31 B1 53.5(10)
F4 F41 B1 90.4(12)
F4 F41 F1 135.9(13)
B1 F41 F1 48.4(4)
F11 F1 B1 76.7(8)
F11 F1 F21 101.7(9)
B1 F1 F21 49.3(4)
F11 F1 F41 90.2(9)
B1 F1 F41 46.6(5)
F21 F1 F41 87.8(6)
F21 F2 B1 65.2(6)
F31 F3 B1 107.7(12)
F31 F3 F11 162.6(13)
B1 F3 F11 56.2(5)
F41 F4 B1 64.9(10)
F3 B1 F41 117.6(5)
F3 B1 F1 119.7(7)
F41 B1 F1 84.9(6)
F3 B1 F21 105.2(6)
F41 B1 F21 136.2(6)
F1 B1 F21 81.9(5)
F3 B1 F2 115.1(5)
F41 B1 F2 107.5(6)
F1 B1 F2 107.9(6)
F21 B1 F2 40.4(3)
F3 B1 F4 109.5(5)
F41 B1 F4 24.7(4)
F1 B1 F4 108.5(6)
F21 B1 F4 130.9(6)
F2 B1 F4 92.7(5)
F3 B1 F11 78.3(6)
F41 B1 F11 95.2(6)
F1 B1 F11 42.7(5)
F21 B1 F11 102.6(5)
F2 B1 F11 141.6(5)
F4 B1 F11 117.6(5)
F3 B1 F31 18.8(3)
F41 B1 F31 113.7(5)
F1 B1 F31 138.5(7)
F21 B1 F31 103.5(5)
F2 B1 F31 101.3(4)
F4 B1 F31 98.7(4)
F11 B1 F31 97.0(5)
C2 C1 C7 107.9(3)
C2 C1 Pd1 78.33(18)
C7 C1 Pd1 93.86(17)
C2 C1 H1 126.1
C7 C1 H1 126.1
Pd1 C1 H1 96.6
C1 C2 C3 110.0(3)
C1 C2 Pd1 67.89(16)
C3 C2 Pd1 105.95(18)
C1 C2 H2 125.0
C3 C2 H2 125.0
Pd1 C2 H2 95.1
C2 C3 C8 101.4(3)
C2 C3 C4 114.1(2)
C8 C3 C4 106.8(3)
C2 C3 H3 111.3
C8 C3 H3 111.3
C4 C3 H3 111.3
C5 C4 C3 108.0(3)
C5 C4 H4A 110.1
C3 C4 H4A 110.1
C5 C4 H4B 110.1
C3 C4 H4B 110.1
H4A C4 H4B 108.4
C6 C5 C4 111.2(2)
C6 C5 C10 106.5(3)
C4 C5 C10 107.8(2)
C6 C5 H5 110.4
C4 C5 H5 110.4
C10 C5 H5 110.4
C5 C6 C7 111.2(2)
C5 C6 Pd1 105.91(19)
C7 C6 Pd1 99.84(17)
C5 C6 H6 113.0
C7 C6 H6 113.0
Pd1 C6 H6 113.0
C1 C7 C8 101.5(2)
C1 C7 C6 100.8(2)
C8 C7 C6 108.0(2)
C1 C7 H7 114.9
C8 C7 H7 114.9
C6 C7 H7 114.9
C9 C8 C7 113.4(3)
C9 C8 C3 114.0(3)
C7 C8 C3 99.4(2)
C9 C8 H8 109.9
C7 C8 H8 109.9
C3 C8 H8 109.9
C8 C9 C10 109.4(3)
C8 C9 H9A 109.8
C10 C9 H9A 109.8
C8 C9 H9B 109.8
C10 C9 H9B 109.8
H9A C9 H9B 108.2
C5 C10 C9 108.7(3)
C5 C10 H10A 110.0
C9 C10 H10A 110.0
C5 C10 H10B 110.0
C9 C10 H10B 110.0
H10A C10 H10B 108.3
C12 C11 C16 119.3(3)
C12 C11 P1 116.8(2)
C16 C11 P1 123.8(2)
C13 C12 C11 120.5(3)
C13 C12 H12 119.8
C11 C12 H12 119.8
C12 C13 C14 119.8(3)
C12 C13 H13 120.1
C14 C13 H13 120.1
C15 C14 C13 120.0(3)
C15 C14 H14 120.0
C13 C14 H14 120.0
C14 C15 C16 120.5(3)
C14 C15 H15 119.7
C16 C15 H15 119.7
C15 C16 C11 119.9(3)
C15 C16 H16 120.0
C11 C16 H16 120.0
C22 C17 C18 119.2(3)
C22 C17 P1 121.3(2)
C18 C17 P1 119.4(2)
C19 C18 C17 120.3(3)
C19 C18 H18 119.8
C17 C18 H18 119.8
C18 C19 C20 120.5(3)
C18 C19 H19 119.8
C20 C19 H19 119.8
C21 C20 C19 119.4(3)
C21 C20 H20 120.3
C19 C20 H20 120.3
C20 C21 C22 120.7(3)
C20 C21 H21 119.6
C22 C21 H21 119.6
C17 C22 C21 119.9(3)
C17 C22 H22 120.0
C21 C22 H22 120.0
C24 C23 C28 118.8(3)
C24 C23 P1 117.8(2)
C28 C23 P1 123.2(2)
C23 C24 C25 120.9(3)
C23 C24 H24 119.5
C25 C24 H24 119.5
C26 C25 C24 119.4(3)
C26 C25 H25 120.3
C24 C25 H25 120.3
C27 C26 C25 120.3(3)
C27 C26 H26 119.9
C25 C26 H26 119.9
C26 C27 C28 120.3(3)
C26 C27 H27 119.8
C28 C27 H27 119.8
C27 C28 C23 120.2(3)
C27 C28 H28 119.9
C23 C28 H28 119.9
C34 C29 C30 118.3(3)
C34 C29 P2 119.5(2)
C30 C29 P2 122.2(2)
C31 C30 C29 120.5(3)
C31 C30 H30 119.7
C29 C30 H30 119.7
C32 C31 C30 120.4(3)
C32 C31 H31 119.8
C30 C31 H31 119.8
C31 C32 C33 120.4(3)
C31 C32 H32 119.8
C33 C32 H32 119.8
C32 C33 C34 119.8(3)
C32 C33 H33 120.1
C34 C33 H33 120.1
C33 C34 C29 120.6(3)
C33 C34 H34 119.7
C29 C34 H34 119.7
C36 C35 C40 119.2(3)
C36 C35 P2 116.5(2)
C40 C35 P2 124.2(3)
C35 C36 C37 119.8(4)
C35 C36 H36 120.1
C37 C36 H36 120.1
C38 C37 C36 120.4(4)
C38 C37 H37 119.8
C36 C37 H37 119.8
C37 C38 C39 120.5(3)
C37 C38 H38 119.8
C39 C38 H38 119.8
C38 C39 C40 120.0(4)
C38 C39 H39 120.0
C40 C39 H39 120.0
C39 C40 C35 120.2(4)
C39 C40 H40 119.9
C35 C40 H40 119.9
C42 C41 C46 118.7(3)
C42 C41 P2 120.0(2)
C46 C41 P2 121.2(2)
C41 C42 C43 120.2(3)
C41 C42 H42 119.9
C43 C42 H42 119.9
C44 C43 C42 120.4(3)
C44 C43 H43 119.8
C42 C43 H43 119.8
C43 C44 C45 120.3(3)
C43 C44 H44 119.8
C45 C44 H44 119.8
C44 C45 C46 119.5(3)
C44 C45 H45 120.3
C46 C45 H45 120.3
C41 C46 C45 120.9(3)
C41 C46 H46 119.5
C45 C46 H46 119.5

loop_
_geom_bond_atom_site_label_1
_geom_bond_atom_site_label_2
_geom_bond_distance
Pd1 C6 2.084(3)
Pd1 C1 2.258(3)
Pd1 P1 2.3103(7)
Pd1 C2 2.387(3)
Pd1 P2 2.4493(7)
P1 C11 1.821(3)
P1 C23 1.822(3)
P1 C17 1.836(3)
P2 C35 1.825(3)
P2 C41 1.828(3)
P2 C29 1.829(3)
F11 F1 1.036(10)
F11 B1 1.488(10)
F11 F3 1.754(11)
F21 F2 0.956(7)
F21 B1 1.340(8)
F21 F1 1.752(11)
F31 F3 0.513(7)
F31 B1 1.514(7)
F41 F4 0.598(8)
F41 B1 1.295(9)
F41 F1 1.774(12)
F1 B1 1.333(10)
F2 B1 1.421(7)
F3 B1 1.277(8)
F4 B1 1.430(7)
C1 C2 1.355(4)
C1 C7 1.508(4)
C1 H1 0.9500
C2 C3 1.534(4)
C2 H2 0.9500
C3 C8 1.548(5)
C3 C4 1.549(4)
C3 H3 1.0000
C4 C5 1.534(4)
C4 H4A 0.9900
C4 H4B 0.9900
C5 C6 1.524(4)
C5 C10 1.541(4)
C5 H5 1.0000
C6 C7 1.546(4)
C6 H6 1.0000
C7 C8 1.537(4)
C7 H7 1.0000
C8 C9 1.527(5)
C8 H8 1.0000
C9 C10 1.542(5)
C9 H9A 0.9900
C9 H9B 0.9900
C10 H10A 0.9900
C10 H10B 0.9900
C11 C12 1.391(4)
C11 C16 1.397(4)
C12 C13 1.382(4)
C12 H12 0.9500
C13 C14 1.389(5)
C13 H13 0.9500
C14 C15 1.379(5)
C14 H14 0.9500
C15 C16 1.381(4)
C15 H15 0.9500
C16 H16 0.9500
C17 C22 1.384(4)
C17 C18 1.395(4)
C18 C19 1.381(4)
C18 H18 0.9500
C19 C20 1.381(5)
C19 H19 0.9500
C20 C21 1.379(5)
C20 H20 0.9500
C21 C22 1.390(4)
C21 H21 0.9500
C22 H22 0.9500
C23 C24 1.390(4)
C23 C28 1.397(4)
C24 C25 1.391(4)
C24 H24 0.9500
C25 C26 1.383(5)
C25 H25 0.9500
C26 C27 1.381(5)
C26 H26 0.9500
C27 C28 1.385(4)
C27 H27 0.9500
C28 H28 0.9500
C29 C34 1.394(4)
C29 C30 1.395(4)
C30 C31 1.384(5)
C30 H30 0.9500
C31 C32 1.369(5)
C31 H31 0.9500
C32 C33 1.373(5)
C32 H32 0.9500
C33 C34 1.393(5)
C33 H33 0.9500
C34 H34 0.9500
C35 C36 1.390(5)
C35 C40 1.398(5)
C36 C37 1.392(5)
C36 H36 0.9500
C37 C38 1.372(6)
C37 H37 0.9500
C38 C39 1.375(6)
C38 H38 0.9500
C39 C40 1.387(5)
C39 H39 0.9500
C40 H40 0.9500
C41 C42 1.389(4)
C41 C46 1.390(4)
C42 C43 1.393(5)
C42 H42 0.9500
C43 C44 1.373(6)
C43 H43 0.9500
C44 C45 1.376(5)
C44 H44 0.9500
C45 C46 1.396(4)
C45 H45 0.9500
C46 H46 0.9500

loop_
_geom_torsion_atom_site_label_1
_geom_torsion_atom_site_label_2
_geom_torsion_atom_site_label_3
_geom_torsion_atom_site_label_4
_geom_torsion
C6 Pd1 P1 C11 126.57(13)
C1 Pd1 P1 C11 84.02(17)
C2 Pd1 P1 C11 160.3(3)
P2 Pd1 P1 C11 -54.86(10)
C6 Pd1 P1 C23 -108.94(13)
C1 Pd1 P1 C23 -151.49(16)
C2 Pd1 P1 C23 -75.3(3)
P2 Pd1 P1 C23 69.63(10)
C6 Pd1 P1 C17 9.94(13)
C1 Pd1 P1 C17 -32.61(18)
C2 Pd1 P1 C17 43.6(3)
P2 Pd1 P1 C17 -171.49(11)
C6 Pd1 P2 C35 -59.6(5)
C1 Pd1 P2 C35 -27.40(13)
P1 Pd1 P2 C35 129.65(11)
C2 Pd1 P2 C35 -58.63(13)
C6 Pd1 P2 C41 -176.4(5)
C1 Pd1 P2 C41 -144.20(14)
P1 Pd1 P2 C41 12.85(11)
C2 Pd1 P2 C41 -175.43(13)
C6 Pd1 P2 C29 59.4(5)
C1 Pd1 P2 C29 91.55(13)
P1 Pd1 P2 C29 -111.40(11)
C2 Pd1 P2 C29 60.32(13)
F3 F11 F1 B1 -10.2(6)
B1 F11 F1 F21 42.8(5)
F3 F11 F1 F21 32.5(9)
B1 F11 F1 F41 -45.0(4)
F3 F11 F1 F41 -55.2(7)
F2 F21 F1 F11 -110.9(10)
B1 F21 F1 F11 -60.7(9)
F2 F21 F1 B1 -50.2(8)
F2 F21 F1 F41 -21.1(8)
B1 F21 F1 F41 29.1(5)
F4 F41 F1 F11 96.8(19)
B1 F41 F1 F11 71.3(8)
F4 F41 F1 B1 25.6(17)
F4 F41 F1 F21 -4.9(18)
B1 F41 F1 F21 -30.4(5)
F1 F21 F2 B1 36.9(5)
B1 F31 F3 F11 -21(4)
F1 F11 F3 F31 37(5)
B1 F11 F3 F31 24(4)
F1 F11 F3 B1 12.5(8)
F1 F41 F4 B1 -18.8(12)
F31 F3 B1 F41 -82.8(14)
F11 F3 B1 F41 89.8(7)
F31 F3 B1 F1 176.6(12)
F11 F3 B1 F1 -10.8(7)
F31 F3 B1 F21 87.4(13)
F11 F3 B1 F21 -100.0(6)
F31 F3 B1 F2 45.5(14)
F11 F3 B1 F2 -141.9(6)
F31 F3 B1 F4 -57.3(13)
F11 F3 B1 F4 115.3(6)
F31 F3 B1 F11 -172.6(13)
F11 F3 B1 F31 172.6(13)
F4 F41 B1 F3 76.5(12)
F1 F41 B1 F3 -121.0(8)
F4 F41 B1 F1 -162.5(12)
F4 F41 B1 F21 -89.8(14)
F1 F41 B1 F21 72.7(9)
F4 F41 B1 F2 -55.3(12)
F1 F41 B1 F2 107.2(6)
F1 F41 B1 F4 162.5(12)
F4 F41 B1 F11 156.0(11)
F1 F41 B1 F11 -41.5(5)
F4 F41 B1 F31 56.0(12)
F1 F41 B1 F31 -141.5(7)
F11 F1 B1 F3 15.7(10)
F21 F1 B1 F3 -102.9(7)
F41 F1 B1 F3 119.0(7)
F11 F1 B1 F41 -103.3(8)
F21 F1 B1 F41 138.1(6)
F11 F1 B1 F21 118.6(8)
F41 F1 B1 F21 -138.1(6)
F11 F1 B1 F2 149.9(8)
F21 F1 B1 F2 31.3(4)
F41 F1 B1 F2 -106.8(7)
F11 F1 B1 F4 -110.9(8)
F21 F1 B1 F4 130.5(6)
F41 F1 B1 F4 -7.6(5)
F21 F1 B1 F11 -118.6(8)
F41 F1 B1 F11 103.3(8)
F11 F1 B1 F31 17.4(12)
F21 F1 B1 F31 -101.3(8)
F41 F1 B1 F31 120.7(8)
F2 F21 B1 F3 -111.0(7)
F1 F21 B1 F3 118.7(7)
F2 F21 B1 F41 56.4(11)
F1 F21 B1 F41 -73.9(9)
F2 F21 B1 F1 130.3(7)
F1 F21 B1 F2 -130.3(7)
F2 F21 B1 F4 22.8(8)
F1 F21 B1 F4 -107.5(8)
F2 F21 B1 F11 167.9(7)
F1 F21 B1 F11 37.6(5)
F2 F21 B1 F31 -91.6(6)
F1 F21 B1 F31 138.0(7)
F21 F2 B1 F3 84.1(7)
F21 F2 B1 F41 -142.8(7)
F21 F2 B1 F1 -52.5(8)
F21 F2 B1 F4 -162.9(6)
F21 F2 B1 F11 -19.3(10)
F21 F2 B1 F31 97.6(6)
F41 F4 B1 F3 -113.9(12)
F41 F4 B1 F1 18.4(12)
F41 F4 B1 F21 113.7(12)
F41 F4 B1 F2 128.3(11)
F41 F4 B1 F11 -27.2(12)
F41 F4 B1 F31 -129.9(11)
F1 F11 B1 F3 -166.1(9)
F1 F11 B1 F41 76.8(8)
F3 F11 B1 F41 -117.1(5)
F3 F11 B1 F1 166.1(9)
F1 F11 B1 F21 -62.9(8)
F3 F11 B1 F21 103.2(6)
F1 F11 B1 F2 -50.2(12)
F3 F11 B1 F2 115.9(10)
F1 F11 B1 F4 87.8(9)
F3 F11 B1 F4 -106.1(5)
F1 F11 B1 F31 -168.5(8)
F3 F11 B1 F31 -2.4(4)
F3 F31 B1 F41 106.1(13)
F3 F31 B1 F1 -4.5(15)
F3 F31 B1 F21 -97.5(13)
F3 F31 B1 F2 -138.8(13)
F3 F31 B1 F4 126.6(13)
F3 F31 B1 F11 7.3(13)
C6 Pd1 C1 C2 106.1(2)
P1 Pd1 C1 C2 154.09(15)
P2 Pd1 C1 C2 -68.68(18)
C6 Pd1 C1 C7 -1.40(16)
P1 Pd1 C1 C7 46.6(2)
C2 Pd1 C1 C7 -107.5(3)
P2 Pd1 C1 C7 -176.16(15)
C7 C1 C2 C3 -9.4(3)
Pd1 C1 C2 C3 -99.7(2)
C7 C1 C2 Pd1 90.32(19)
C6 Pd1 C2 C1 -63.27(19)
P1 Pd1 C2 C1 -97.8(3)
P2 Pd1 C2 C1 116.88(18)
C6 Pd1 C2 C3 42.2(2)
C1 Pd1 C2 C3 105.5(3)
P1 Pd1 C2 C3 7.7(5)
P2 Pd1 C2 C3 -137.6(2)
C1 C2 C3 C8 -18.7(3)
Pd1 C2 C3 C8 -90.5(2)
C1 C2 C3 C4 95.7(3)
Pd1 C2 C3 C4 24.0(3)
C2 C3 C4 C5 -82.7(3)
C8 C3 C4 C5 28.4(3)
C3 C4 C5 C6 39.9(3)
C3 C4 C5 C10 -76.5(3)
C4 C5 C6 C7 -58.8(3)
C10 C5 C6 C7 58.3(3)
C4 C5 C6 Pd1 48.7(3)
C10 C5 C6 Pd1 165.86(19)
C1 Pd1 C6 C5 -114.1(2)
P1 Pd1 C6 C5 90.79(17)
C2 Pd1 C6 C5 -81.06(19)
P2 Pd1 C6 C5 -80.1(6)
C1 Pd1 C6 C7 1.38(16)
P1 Pd1 C6 C7 -153.68(16)
C2 Pd1 C6 C7 34.46(17)
P2 Pd1 C6 C7 35.4(6)
C2 C1 C7 C8 33.9(3)
Pd1 C1 C7 C8 112.89(19)
C2 C1 C7 C6 -77.2(3)
Pd1 C1 C7 C6 1.7(2)
C5 C6 C7 C1 109.5(3)
Pd1 C6 C7 C1 -1.9(2)
C5 C6 C7 C8 3.5(3)
Pd1 C6 C7 C8 -108.0(2)
C1 C7 C8 C9 -164.7(3)
C6 C7 C8 C9 -59.2(3)
C1 C7 C8 C3 -43.3(3)
C6 C7 C8 C3 62.2(3)
C2 C3 C8 C9 158.5(2)
C4 C3 C8 C9 38.7(3)
C2 C3 C8 C7 37.5(3)
C4 C3 C8 C7 -82.2(3)
C7 C8 C9 C10 48.1(4)
C3 C8 C9 C10 -64.7(4)
C6 C5 C10 C9 -69.8(3)
C4 C5 C10 C9 49.7(3)
C8 C9 C10 C5 16.0(4)
C23 P1 C11 C12 -164.6(2)
C17 P1 C11 C12 86.3(2)
Pd1 P1 C11 C12 -39.2(2)
C23 P1 C11 C16 18.9(3)
C17 P1 C11 C16 -90.2(3)
Pd1 P1 C11 C16 144.3(2)
C16 C11 C12 C13 1.5(4)
P1 C11 C12 C13 -175.1(2)
C11 C12 C13 C14 -1.2(5)
C12 C13 C14 C15 0.2(5)
C13 C14 C15 C16 0.5(5)
C14 C15 C16 C11 -0.2(5)
C12 C11 C16 C15 -0.8(4)
P1 C11 C16 C15 175.6(2)
C11 P1 C17 C22 144.7(2)
C23 P1 C17 C22 30.0(3)
Pd1 P1 C17 C22 -93.6(2)
C11 P1 C17 C18 -40.1(3)
C23 P1 C17 C18 -154.7(2)
Pd1 P1 C17 C18 81.6(2)
C22 C17 C18 C19 -0.9(4)
P1 C17 C18 C19 -176.3(2)
C17 C18 C19 C20 0.7(5)
C18 C19 C20 C21 -0.1(5)
C19 C20 C21 C22 -0.4(5)
C18 C17 C22 C21 0.5(4)
P1 C17 C22 C21 175.7(2)
C20 C21 C22 C17 0.2(5)
C11 P1 C23 C24 126.0(2)
C17 P1 C23 C24 -125.6(2)
Pd1 P1 C23 C24 1.1(3)
C11 P1 C23 C28 -59.3(3)
C17 P1 C23 C28 49.0(3)
Pd1 P1 C23 C28 175.7(2)
C28 C23 C24 C25 1.7(4)
P1 C23 C24 C25 176.5(2)
C23 C24 C25 C26 0.2(5)
C24 C25 C26 C27 -1.4(5)
C25 C26 C27 C28 0.7(5)
C26 C27 C28 C23 1.2(5)
C24 C23 C28 C27 -2.3(5)
P1 C23 C28 C27 -176.9(3)
C35 P2 C29 C34 111.1(2)
C41 P2 C29 C34 -142.6(2)
Pd1 P2 C29 C34 -10.1(3)
C35 P2 C29 C30 -66.7(3)
C41 P2 C29 C30 39.5(3)
Pd1 P2 C29 C30 172.1(2)
C34 C29 C30 C31 -1.9(5)
P2 C29 C30 C31 176.0(3)
C29 C30 C31 C32 0.8(5)
C30 C31 C32 C33 1.3(6)
C31 C32 C33 C34 -2.2(5)
C32 C33 C34 C29 1.1(5)
C30 C29 C34 C33 1.0(5)
P2 C29 C34 C33 -177.0(2)
C41 P2 C35 C36 90.3(3)
C29 P2 C35 C36 -162.7(2)
Pd1 P2 C35 C36 -37.4(3)
C41 P2 C35 C40 -85.3(3)
C29 P2 C35 C40 21.7(3)
Pd1 P2 C35 C40 147.0(2)
C40 C35 C36 C37 0.6(5)
P2 C35 C36 C37 -175.2(3)
C35 C36 C37 C38 -0.4(5)
C36 C37 C38 C39 0.1(6)
C37 C38 C39 C40 0.0(6)
C38 C39 C40 C35 0.3(5)
C36 C35 C40 C39 -0.6(5)
P2 C35 C40 C39 174.9(3)
C35 P2 C41 C42 156.1(3)
C29 P2 C41 C42 47.2(3)
Pd1 P2 C41 C42 -83.1(3)
C35 P2 C41 C46 -28.6(3)
C29 P2 C41 C46 -137.5(2)
Pd1 P2 C41 C46 92.2(2)
C46 C41 C42 C43 0.1(5)
P2 C41 C42 C43 175.5(3)
C41 C42 C43 C44 -0.2(5)
C42 C43 C44 C45 0.6(6)
C43 C44 C45 C46 -0.8(5)
C42 C41 C46 C45 -0.3(5)
P2 C41 C46 C45 -175.7(2)
C44 C45 C46 C41 0.7(5)
